data_7715755
loop_
_publ_author_name
'Ma, Xinyuan'
'Zhao, Yuan'
'Caligiuri, Isabella'
'Rizzolio, Flavio'
'Bracho Pozsoni, Nestor'
'Van Hecke, Kristof'
'Scattolin, Thomas'
'Nolan, Steven P.'

_publ_section_title
;
 Dinuclear NHC-gold(I)-thiolato and -alkynyl complexes: synthesis,
 anticancer activity, and catalytic activity in lactonization reactions.
;
_journal_issue 18
_journal_name_full 'Dalton transactions (Cambridge, England : 2003)'
_journal_page_first 7939
_journal_page_last 7945
_journal_paper_doi 10.1039/d4dt00890a
_journal_volume 53
_journal_year 2024
_chemical_formula_moiety 'C50 H56 Au2 N4 S2'
_chemical_formula_sum 'C50 H56 Au2 N4 S2'
_chemical_formula_weight 1171.04
_space_group_crystal_system triclinic
_space_group_IT_number 2
_space_group_name_Hall '-P 1'
_space_group_name_H-M_alt 'P -1'
_atom_sites_solution_hydrogens geom
_atom_sites_solution_primary dual
_audit_block_doi 10.5517/ccdc.csd.cc2jl1t0
_audit_creation_date 2024-03-15
_audit_creation_method
;
Olex2 1.5
(compiled 2024.02.16 svn.r378c4104 for OlexSys, GUI svn.r6928)
;
_audit_update_record
;
2024-03-18 deposited with the CCDC.	2024-04-17 downloaded from the CCDC.
;
_cell_angle_alpha 110.305(2)
_cell_angle_beta 101.236(2)
_cell_angle_gamma 92.613(2)
_cell_formula_units_Z 2
_cell_length_a 9.7037(2)
_cell_length_b 14.9460(4)
_cell_length_c 16.9881(5)
_cell_measurement_reflns_used 16189
_cell_measurement_temperature 100(2)
_cell_measurement_theta_max 28.4230
_cell_measurement_theta_min 2.7450
_cell_volume 2249.19(11)
_computing_cell_refinement 'CrysAlisPro 1.171.42.49 (Rigaku OD, 2022)'
_computing_data_collection 'CrysAlisPro 1.171.42.49 (Rigaku OD, 2022)'
_computing_data_reduction 'CrysAlisPro 1.171.42.49 (Rigaku OD, 2022)'
_computing_molecular_graphics 'Olex2 1.5 (Dolomanov et al., 2009)'
_computing_publication_material 'Olex2 1.5 (Dolomanov et al., 2009)'
_computing_structure_refinement 'SHELXL 2018/1 (Sheldrick, 2015)'
_computing_structure_solution 'SHELXT 2018/2 (Sheldrick, 2018)'
_diffrn_ambient_temperature 100(2)
_diffrn_detector 'CCD plate'
_diffrn_detector_area_resol_mean 10.4839
_diffrn_detector_type Atlas
_diffrn_measured_fraction_theta_full 0.999
_diffrn_measured_fraction_theta_max 0.878
_diffrn_measurement_details
;
List of Runs (angles in degrees, time in seconds):

  # Type    Start    End  Width  t~exp~   \w     \q     \k     \f   Frames
#--------------------------------------------------------------------------
  1  \w    -67.00  32.00   1.00    3.00    --    7.68 -38.00  90.00   99
  2  \w    -17.00  82.00   1.00    3.00    --    7.68  38.00 -90.00   99
  3  \w    -42.00  40.00   1.00    3.00    --    7.68 -77.00 -30.00   82
  4  \w    -42.00  24.00   1.00    3.00    --   -8.85 -77.00 -30.00   66
  5  \w    -17.00  82.00   1.00    3.00    --    7.68  38.00 150.00   99
  6  \w    -25.00  11.00   1.00    3.00    --    7.68  77.00   0.00   36
  7  \w    -67.00  32.00   1.00    3.00    --    7.68 -38.00 150.00   99
  8  \w    -41.00  21.00   1.00    3.00    --   -8.85  77.00  30.00   62
  9  \w    -41.00  21.00   1.00    3.00    --   -8.85  77.00-150.00   62
;
_diffrn_measurement_device 'four-circle diffractometer'
_diffrn_measurement_device_type 'SuperNova, Dual, Cu at home/near, Atlas'
_diffrn_measurement_method '\w scans'
_diffrn_orient_matrix_type 'CrysAlisPro convention (1999,Acta A55,543-557)'
_diffrn_orient_matrix_UB_11 -0.0032266000
_diffrn_orient_matrix_UB_12 -0.0485690000
_diffrn_orient_matrix_UB_13 -0.0275086000
_diffrn_orient_matrix_UB_21 0.0418385000
_diffrn_orient_matrix_UB_22 -0.0100686000
_diffrn_orient_matrix_UB_23 0.0343986000
_diffrn_orient_matrix_UB_31 -0.0622767000
_diffrn_orient_matrix_UB_32 -0.0118149000
_diffrn_orient_matrix_UB_33 0.0121461000
_diffrn_radiation_monochromator mirror
_diffrn_radiation_probe x-ray
_diffrn_radiation_type 'Mo K\a'
_diffrn_radiation_wavelength 0.71073
_diffrn_reflns_av_R_equivalents 0.0727
_diffrn_reflns_av_unetI/netI 0.0691
_diffrn_reflns_Laue_measured_fraction_full 0.999
_diffrn_reflns_Laue_measured_fraction_max 0.878
_diffrn_reflns_limit_h_max 12
_diffrn_reflns_limit_h_min -13
_diffrn_reflns_limit_k_max 20
_diffrn_reflns_limit_k_min -19
_diffrn_reflns_limit_l_max 22
_diffrn_reflns_limit_l_min -20
_diffrn_reflns_number 44349
_diffrn_reflns_point_group_measured_fraction_full 0.999
_diffrn_reflns_point_group_measured_fraction_max 0.878
_diffrn_reflns_theta_full 25.242
_diffrn_reflns_theta_max 28.761
_diffrn_reflns_theta_min 2.574
_diffrn_source 'micro-focus sealed X-ray tube'
_diffrn_source_type 'SuperNova (Mo) X-ray Source'
_exptl_absorpt_coefficient_mu 6.647
_exptl_absorpt_correction_T_max 1.000
_exptl_absorpt_correction_T_min 0.416
_exptl_absorpt_correction_type gaussian
_exptl_absorpt_process_details
;
CrysAlisPro 1.171.42.49 (Rigaku Oxford Diffraction, 2022)
Numerical absorption correction based on gaussian integration over
a multifaceted crystal model
Empirical absorption correction using spherical harmonics,
implemented in SCALE3 ABSPACK scaling algorithm.
;
_exptl_crystal_colour 'dull light colourless'
_exptl_crystal_colour_lustre dull
_exptl_crystal_colour_modifier light
_exptl_crystal_colour_primary colourless
_exptl_crystal_density_diffrn 1.729
_exptl_crystal_description plate
_exptl_crystal_F_000 1148
_exptl_crystal_recrystallization_method 'Dichloromethane and Pentane'
_exptl_crystal_size_max 0.35
_exptl_crystal_size_mid 0.26
_exptl_crystal_size_min 0.07
_refine_diff_density_max 2.004
_refine_diff_density_min -1.433
_refine_diff_density_rms 0.197
_refine_ls_extinction_method none
_refine_ls_goodness_of_fit_ref 1.027
_refine_ls_hydrogen_treatment constr
_refine_ls_matrix_type full
_refine_ls_number_parameters 531
_refine_ls_number_reflns 10251
_refine_ls_number_restraints 6
_refine_ls_restrained_S_all 1.028
_refine_ls_R_factor_all 0.0592
_refine_ls_R_factor_gt 0.0384
_refine_ls_shift/su_max 0.002
_refine_ls_shift/su_mean 0.000
_refine_ls_structure_factor_coef Fsqd
_refine_ls_weighting_details 'w=1/[\s^2^(Fo^2^)+(0.0227P)^2^+3.2220P] where P=(Fo^2^+2Fc^2^)/3'
_refine_ls_weighting_scheme calc
_refine_ls_wR_factor_gt 0.0683
_refine_ls_wR_factor_ref 0.0767
_reflns_Friedel_coverage 0.000
_reflns_number_gt 8020
_reflns_number_total 10251
_reflns_threshold_expression 'I > 2\s(I)'
_cod_data_source_file d4dt00890a2.cif
_cod_data_source_block xmyz01
_cod_depositor_comments 'Adding full bibliography for 7715755.cif.'
_cod_database_code 7715755
_shelx_shelxl_version_number 2018/1
_chemical_oxdiff_formula 'C1 H1 N1 Au1 S1'
_shelx_space_group_comment
;
The symmetry employed for this shelxl refinement is uniquely defined
by the following loop, which should always be used as a source of
symmetry information in preference to the above space-group names.
They are only intended as comments.
;
_shelx_estimated_absorpt_t_max 0.653
_shelx_estimated_absorpt_t_min 0.204
_olex2_refinement_description
;
1. Fixed Uiso
 At 1.2 times of:
  All C(H) groups, All C(H,H) groups
 At 1.5 times of:
  All C(H,H,H) groups
2. Uiso/Uaniso restraints and constraints
Uanis(C32) \\sim Ueq: with sigma of 0.003 and sigma for terminal atoms of 0.006
3.a Ternary CH refined with riding coordinates:
 C21(H21), C24(H24), C34(H34), C36(H36)
3.b Secondary CH2 refined with riding coordinates:
 C7(H7A,H7B), C14(H14A,H14B)
3.c Aromatic/amide H refined with riding coordinates:
 C2(H2), C3(H3), C5(H5), C6(H6), C9(H9), C10(H10), C11(H11), C12(H12),
 C17(H17), C18(H18), C19(H19), C29(H29), C30(H30), C31(H31), C40(H40), C41(H41),
  C42(H42), C43(H43), C44(H44), C46(H46), C47(H47), C48(H48), C49(H49), C50(H50)
3.d Idealised Me refined as rotating group:
 C22(H22A,H22B,H22C), C23(H23A,H23B,H23C), C25(H25A,H25B,H25C), C26(H26A,H26B,
 H26C), C33(H33A,H33B,H33C), C35(H35A,H35B,H35C), C37(H37A,H37B,H37C), C38(H38A,
 H38B,H38C)
;
_olex2_date_sample_data_collection 2024-01-26
_olex2_exptl_crystal_mounting_method 'Mounted on a Litholoop'
_olex2_submission_original_sample_id XMYZ01
_olex2_submission_special_instructions 'No special instructions were received'
_oxdiff_exptl_absorpt_empirical_details
;
Empirical correction (ABSPACK) includes:
- Absorption correction using spherical harmonics
- Frame scaling
;
_oxdiff_exptl_absorpt_empirical_full_max 2.680
_oxdiff_exptl_absorpt_empirical_full_min 0.549

loop_
_space_group_symop_operation_xyz
'x, y, z'
'-x, -y, -z'

loop_
_atom_site_label
_atom_site_type_symbol
_atom_site_fract_x
_atom_site_fract_y
_atom_site_fract_z
_atom_site_U_iso_or_equiv
_atom_site_adp_type
_atom_site_occupancy
_atom_site_site_symmetry_order
_atom_site_calc_flag
_atom_site_refinement_flags_posn
_atom_site_refinement_flags_adp
_atom_site_refinement_flags_occupancy
_atom_site_disorder_assembly
_atom_site_disorder_group
Au1 Au 0.41706(2) 0.30684(2) 0.80046(2) 0.01547(6) Uani 1 1 d . . . . .
Au2 Au 0.33855(2) 0.41941(2) 0.48041(2) 0.01576(6) Uani 1 1 d . . . . .
S1 S 0.64259(13) 0.26586(10) 0.82465(9) 0.0212(3) Uani 1 1 d . . . . .
S2 S 0.15285(14) 0.43197(10) 0.37957(9) 0.0206(3) Uani 1 1 d . . . . .
N1 N 0.1085(4) 0.3079(3) 0.8041(3) 0.0135(9) Uani 1 1 d . . . . .
N2 N 0.1660(4) 0.3997(3) 0.7400(3) 0.0134(9) Uani 1 1 d . . . . .
N3 N 0.5671(4) 0.3348(3) 0.5704(3) 0.0166(10) Uani 1 1 d . . . . .
N4 N 0.5357(4) 0.4731(3) 0.6555(3) 0.0167(10) Uani 1 1 d . . . . .
C1 C 0.2198(5) 0.3406(3) 0.7796(3) 0.0147(11) Uani 1 1 d . . . . .
C2 C -0.0115(5) 0.3457(4) 0.7804(3) 0.0178(11) Uani 1 1 d . . . . .
H2 H -0.102160 0.333329 0.790390 0.021 Uiso 1 1 calc R U . . .
C3 C 0.0242(5) 0.4045(4) 0.7398(3) 0.0153(11) Uani 1 1 d . . . . .
H3 H -0.036307 0.441450 0.716103 0.018 Uiso 1 1 calc R U . . .
C4 C 0.4938(5) 0.4094(3) 0.5730(3) 0.0136(11) Uani 1 1 d . . . . .
C5 C 0.6509(5) 0.3491(4) 0.6511(3) 0.0185(12) Uani 1 1 d . . . . .
H5 H 0.709959 0.305895 0.666219 0.022 Uiso 1 1 calc R U . . .
C6 C 0.6318(5) 0.4361(4) 0.7032(3) 0.0182(12) Uani 1 1 d . . . . .
H6 H 0.676471 0.466723 0.762461 0.022 Uiso 1 1 calc R U . . .
C7 C 0.2531(5) 0.4570(4) 0.7098(3) 0.0152(11) Uani 1 1 d . . . . .
H7A H 0.191758 0.476086 0.665945 0.018 Uiso 1 1 calc R U . . .
H7B H 0.321252 0.417164 0.681748 0.018 Uiso 1 1 calc R U . . .
C8 C 0.3344(5) 0.5470(4) 0.7822(3) 0.0143(11) Uani 1 1 d . . . . .
C9 C 0.2964(5) 0.5819(4) 0.8611(3) 0.0176(11) Uani 1 1 d . . . . .
H9 H 0.224732 0.545492 0.872076 0.021 Uiso 1 1 calc R U . . .
C10 C 0.3605(6) 0.6686(4) 0.9240(3) 0.0244(13) Uani 1 1 d . . . . .
H10 H 0.332001 0.691442 0.977201 0.029 Uiso 1 1 calc R U . . .
C11 C 0.4656(6) 0.7215(4) 0.9093(3) 0.0244(13) Uani 1 1 d . . . . .
H11 H 0.508654 0.781604 0.951906 0.029 Uiso 1 1 calc R U . . .
C12 C 0.5084(6) 0.6870(4) 0.8324(3) 0.0213(12) Uani 1 1 d . . . . .
H12 H 0.582133 0.723221 0.822836 0.026 Uiso 1 1 calc R U . . .
C13 C 0.4441(5) 0.5991(4) 0.7684(3) 0.0172(11) Uani 1 1 d . . . . .
C14 C 0.4926(6) 0.5692(4) 0.6843(3) 0.0197(12) Uani 1 1 d . . . . .
H14A H 0.414586 0.573022 0.638774 0.024 Uiso 1 1 calc R U . . .
H14B H 0.573259 0.616111 0.690602 0.024 Uiso 1 1 calc R U . . .
C15 C 0.5431(5) 0.2463(4) 0.4952(3) 0.0188(12) Uani 1 1 d . . . . .
C16 C 0.6233(5) 0.2368(4) 0.4331(3) 0.0206(12) Uani 1 1 d . . . . .
C17 C 0.5863(6) 0.1533(4) 0.3591(3) 0.0246(13) Uani 1 1 d . . . . .
H17 H 0.637014 0.143982 0.314914 0.030 Uiso 1 1 calc R U . . .
C18 C 0.4777(6) 0.0839(4) 0.3486(4) 0.0283(14) Uani 1 1 d . . . . .
H18 H 0.452918 0.028825 0.297041 0.034 Uiso 1 1 calc R U . . .
C19 C 0.4056(6) 0.0948(4) 0.4128(4) 0.0265(13) Uani 1 1 d . . . . .
H19 H 0.333735 0.045641 0.405990 0.032 Uiso 1 1 calc R U . . .
C20 C 0.4361(6) 0.1766(4) 0.4877(3) 0.0215(12) Uani 1 1 d . . . . .
C21 C 0.7482(5) 0.3085(4) 0.4472(3) 0.0213(12) Uani 1 1 d . . . . .
H21 H 0.722555 0.374344 0.475045 0.026 Uiso 1 1 calc R U . . .
C22 C 0.7909(6) 0.3038(5) 0.3638(4) 0.0347(15) Uani 1 1 d . . . . .
H22A H 0.828416 0.242947 0.339210 0.052 Uiso 1 1 calc R U . . .
H22B H 0.863725 0.357538 0.376282 0.052 Uiso 1 1 calc R U . . .
H22C H 0.707847 0.308003 0.322470 0.052 Uiso 1 1 calc R U . . .
C23 C 0.8751(6) 0.2943(5) 0.5073(4) 0.0344(15) Uani 1 1 d . . . . .
H23A H 0.850692 0.300113 0.562046 0.052 Uiso 1 1 calc R U . . .
H23B H 0.954047 0.343377 0.517798 0.052 Uiso 1 1 calc R U . . .
H23C H 0.902881 0.230344 0.481049 0.052 Uiso 1 1 calc R U . . .
C24 C 0.3555(5) 0.1854(4) 0.5578(4) 0.0216(12) Uani 1 1 d . . . . .
H24 H 0.393969 0.247659 0.606249 0.026 Uiso 1 1 calc R U . . .
C25 C 0.3820(6) 0.1048(4) 0.5927(4) 0.0336(15) Uani 1 1 d . . . . .
H25A H 0.342946 0.042771 0.546993 0.050 Uiso 1 1 calc R U . . .
H25B H 0.335869 0.114314 0.640960 0.050 Uiso 1 1 calc R U . . .
H25C H 0.484028 0.105758 0.612530 0.050 Uiso 1 1 calc R U . . .
C26 C 0.1986(6) 0.1889(5) 0.5259(4) 0.0323(15) Uani 1 1 d . . . . .
H26A H 0.187320 0.240473 0.502840 0.048 Uiso 1 1 calc R U . . .
H26B H 0.151027 0.201226 0.573849 0.048 Uiso 1 1 calc R U . . .
H26C H 0.156484 0.127250 0.480504 0.048 Uiso 1 1 calc R U . . .
C27 C 0.1201(5) 0.2468(4) 0.8538(3) 0.0152(11) Uani 1 1 d . . . . .
C28 C 0.1488(5) 0.2902(4) 0.9437(3) 0.0169(11) Uani 1 1 d . . . . .
C29 C 0.1617(5) 0.2292(4) 0.9905(4) 0.0212(12) Uani 1 1 d . . . . .
H29 H 0.180601 0.255832 1.051588 0.025 Uiso 1 1 calc R U . . .
C30 C 0.1475(5) 0.1309(4) 0.9491(4) 0.0270(14) Uani 1 1 d . . . . .
H30 H 0.158360 0.090817 0.982213 0.032 Uiso 1 1 calc R U . . .
C31 C 0.1177(5) 0.0898(4) 0.8603(4) 0.0228(13) Uani 1 1 d . . . . .
H31 H 0.107377 0.021809 0.833183 0.027 Uiso 1 1 calc R U . . .
C32 C 0.1025(5) 0.1463(4) 0.8101(3) 0.0172(11) Uani 1 1 d . U . . .
C33 C 0.1139(7) 0.0031(4) 0.6769(4) 0.0378(16) Uani 1 1 d . . . . .
H33A H 0.215035 0.006727 0.701547 0.057 Uiso 1 1 calc R U . . .
H33B H 0.097835 -0.017674 0.614100 0.057 Uiso 1 1 calc R U . . .
H33C H 0.060199 -0.043237 0.692074 0.057 Uiso 1 1 calc R U . . .
C34 C 0.0648(6) 0.1025(4) 0.7130(4) 0.0259(13) Uani 1 1 d . . . . .
H34 H 0.111371 0.146423 0.690354 0.031 Uiso 1 1 calc R U . . .
C35 C -0.0957(6) 0.0953(4) 0.6810(4) 0.0348(15) Uani 1 1 d . . . . .
H35A H -0.143435 0.051083 0.701270 0.052 Uiso 1 1 calc R U . . .
H35B H -0.119824 0.071139 0.617939 0.052 Uiso 1 1 calc R U . . .
H35C H -0.126526 0.159000 0.703494 0.052 Uiso 1 1 calc R U . . .
C36 C 0.1657(5) 0.3986(4) 0.9886(3) 0.0217(12) Uani 1 1 d . . . . .
H36 H 0.123335 0.426138 0.944902 0.026 Uiso 1 1 calc R U . . .
C37 C 0.0853(6) 0.4281(4) 1.0603(4) 0.0336(15) Uani 1 1 d . . . . .
H37A H 0.127209 0.404717 1.105687 0.050 Uiso 1 1 calc R U . . .
H37B H -0.014108 0.400236 1.036976 0.050 Uiso 1 1 calc R U . . .
H37C H 0.090934 0.498327 1.084307 0.050 Uiso 1 1 calc R U . . .
C38 C 0.3208(6) 0.4421(4) 1.0234(4) 0.0272(13) Uani 1 1 d . . . . .
H38A H 0.326578 0.512351 1.045897 0.041 Uiso 1 1 calc R U . . .
H38B H 0.371639 0.421492 0.976798 0.041 Uiso 1 1 calc R U . . .
H38C H 0.363713 0.420254 1.069637 0.041 Uiso 1 1 calc R U . . .
C39 C 0.6309(5) 0.1686(4) 0.8603(3) 0.0197(12) Uani 1 1 d . . . . .
C40 C 0.5013(5) 0.1197(4) 0.8578(3) 0.0215(12) Uani 1 1 d . . . . .
H40 H 0.414447 0.138661 0.835746 0.026 Uiso 1 1 calc R U . . .
C41 C 0.4999(6) 0.0442(4) 0.8872(4) 0.0251(13) Uani 1 1 d . . . . .
H41 H 0.411909 0.011592 0.884794 0.030 Uiso 1 1 calc R U . . .
C42 C 0.6240(6) 0.0158(4) 0.9198(4) 0.0274(13) Uani 1 1 d . . . . .
H42 H 0.622127 -0.036698 0.939105 0.033 Uiso 1 1 calc R U . . .
C43 C 0.7522(6) 0.0647(4) 0.9241(4) 0.0245(13) Uani 1 1 d . . . . .
H43 H 0.838347 0.046605 0.948209 0.029 Uiso 1 1 calc R U . . .
C44 C 0.7559(6) 0.1386(4) 0.8941(3) 0.0240(13) Uani 1 1 d . . . . .
H44 H 0.844668 0.169935 0.896224 0.029 Uiso 1 1 calc R U . . .
C45 C 0.1155(5) 0.3195(4) 0.2931(3) 0.0192(12) Uani 1 1 d . . . . .
C46 C 0.0043(6) 0.3104(4) 0.2239(4) 0.0247(13) Uani 1 1 d . . . . .
H46 H -0.045705 0.363705 0.224251 0.030 Uiso 1 1 calc R U . . .
C47 C -0.0336(6) 0.2241(4) 0.1545(4) 0.0269(13) Uani 1 1 d . . . . .
H47 H -0.109963 0.218272 0.107846 0.032 Uiso 1 1 calc R U . . .
C48 C 0.0392(6) 0.1465(4) 0.1529(4) 0.0259(13) Uani 1 1 d . . . . .
H48 H 0.013439 0.087431 0.105241 0.031 Uiso 1 1 calc R U . . .
C49 C 0.1496(6) 0.1552(4) 0.2210(4) 0.0305(14) Uani 1 1 d . . . . .
H49 H 0.200001 0.101950 0.219993 0.037 Uiso 1 1 calc R U . . .
C50 C 0.1876(6) 0.2411(4) 0.2909(4) 0.0240(13) Uani 1 1 d . . . . .
H50 H 0.263569 0.246204 0.337601 0.029 Uiso 1 1 calc R U . . .

loop_
_atom_site_aniso_label
_atom_site_aniso_U_11
_atom_site_aniso_U_22
_atom_site_aniso_U_33
_atom_site_aniso_U_23
_atom_site_aniso_U_13
_atom_site_aniso_U_12
Au1 0.01198(10) 0.01860(11) 0.01741(12) 0.00735(9) 0.00516(8) 0.00307(8)
Au2 0.01543(11) 0.01777(11) 0.01343(11) 0.00502(8) 0.00299(8) 0.00202(9)
S1 0.0128(6) 0.0276(7) 0.0286(8) 0.0152(6) 0.0076(6) 0.0035(6)
S2 0.0199(7) 0.0183(7) 0.0208(7) 0.0056(6) 0.0002(5) 0.0039(6)
N1 0.010(2) 0.016(2) 0.014(2) 0.0062(18) 0.0012(17) 0.0018(18)
N2 0.016(2) 0.011(2) 0.012(2) 0.0026(17) 0.0042(17) 0.0036(18)
N3 0.015(2) 0.020(2) 0.014(2) 0.0054(19) 0.0018(17) 0.0001(19)
N4 0.013(2) 0.022(2) 0.013(2) 0.0049(19) 0.0028(17) -0.0031(19)
C1 0.013(2) 0.011(2) 0.015(3) -0.001(2) 0.005(2) -0.001(2)
C2 0.010(2) 0.021(3) 0.019(3) 0.005(2) 0.002(2) 0.000(2)
C3 0.012(2) 0.019(3) 0.010(3) 0.000(2) 0.001(2) 0.004(2)
C4 0.013(2) 0.014(2) 0.013(3) 0.003(2) 0.005(2) 0.005(2)
C5 0.014(3) 0.023(3) 0.018(3) 0.007(2) 0.004(2) 0.003(2)
C6 0.016(3) 0.025(3) 0.013(3) 0.008(2) 0.003(2) 0.000(2)
C7 0.015(2) 0.021(3) 0.014(3) 0.010(2) 0.005(2) -0.001(2)
C8 0.012(2) 0.018(3) 0.013(3) 0.007(2) 0.000(2) 0.005(2)
C9 0.017(3) 0.021(3) 0.019(3) 0.011(2) 0.007(2) 0.006(2)
C10 0.028(3) 0.028(3) 0.015(3) 0.002(2) 0.009(2) 0.010(3)
C11 0.026(3) 0.025(3) 0.016(3) 0.002(2) 0.001(2) -0.001(3)
C12 0.026(3) 0.022(3) 0.014(3) 0.006(2) 0.002(2) -0.002(2)
C13 0.018(3) 0.016(3) 0.019(3) 0.010(2) 0.002(2) 0.005(2)
C14 0.025(3) 0.016(3) 0.018(3) 0.004(2) 0.009(2) 0.001(2)
C15 0.019(3) 0.024(3) 0.011(3) 0.004(2) 0.003(2) 0.004(2)
C16 0.024(3) 0.024(3) 0.016(3) 0.008(2) 0.006(2) 0.011(2)
C17 0.031(3) 0.029(3) 0.014(3) 0.005(2) 0.008(2) 0.010(3)
C18 0.030(3) 0.025(3) 0.024(3) 0.001(3) 0.007(3) 0.007(3)
C19 0.026(3) 0.020(3) 0.028(3) 0.003(3) 0.003(3) 0.001(3)
C20 0.023(3) 0.020(3) 0.019(3) 0.004(2) 0.003(2) 0.007(2)
C21 0.026(3) 0.023(3) 0.018(3) 0.009(2) 0.010(2) 0.005(3)
C22 0.035(3) 0.045(4) 0.035(4) 0.019(3) 0.021(3) 0.018(3)
C23 0.023(3) 0.049(4) 0.028(4) 0.011(3) 0.005(3) 0.000(3)
C24 0.019(3) 0.020(3) 0.025(3) 0.006(2) 0.008(2) 0.003(2)
C25 0.037(3) 0.034(3) 0.037(4) 0.017(3) 0.014(3) 0.009(3)
C26 0.024(3) 0.042(4) 0.035(4) 0.016(3) 0.012(3) 0.009(3)
C27 0.012(2) 0.018(3) 0.019(3) 0.009(2) 0.005(2) 0.003(2)
C28 0.012(2) 0.020(3) 0.019(3) 0.007(2) 0.005(2) 0.005(2)
C29 0.012(3) 0.031(3) 0.022(3) 0.012(3) 0.003(2) 0.002(2)
C30 0.018(3) 0.031(3) 0.042(4) 0.025(3) 0.007(3) 0.007(3)
C31 0.016(3) 0.019(3) 0.036(4) 0.012(3) 0.007(2) 0.005(2)
C32 0.0092(19) 0.017(2) 0.025(2) 0.0053(18) 0.0068(17) 0.0025(17)
C33 0.041(4) 0.025(3) 0.040(4) 0.001(3) 0.013(3) 0.001(3)
C34 0.028(3) 0.023(3) 0.026(3) 0.009(3) 0.006(3) 0.002(3)
C35 0.038(4) 0.032(3) 0.022(3) 0.002(3) -0.006(3) 0.000(3)
C36 0.026(3) 0.021(3) 0.018(3) 0.006(2) 0.005(2) 0.007(2)
C37 0.044(4) 0.035(4) 0.025(3) 0.009(3) 0.014(3) 0.013(3)
C38 0.030(3) 0.021(3) 0.029(3) 0.005(3) 0.007(3) 0.004(3)
C39 0.019(3) 0.021(3) 0.013(3) 0.001(2) 0.000(2) 0.007(2)
C40 0.018(3) 0.025(3) 0.020(3) 0.005(2) 0.005(2) 0.006(2)
C41 0.022(3) 0.028(3) 0.028(3) 0.011(3) 0.009(2) 0.003(3)
C42 0.034(3) 0.025(3) 0.027(3) 0.013(3) 0.009(3) 0.009(3)
C43 0.024(3) 0.024(3) 0.025(3) 0.010(3) 0.000(2) 0.009(3)
C44 0.016(3) 0.028(3) 0.020(3) 0.001(3) 0.000(2) 0.002(2)
C45 0.020(3) 0.017(3) 0.021(3) 0.007(2) 0.008(2) 0.002(2)
C46 0.023(3) 0.027(3) 0.024(3) 0.007(3) 0.008(2) 0.011(3)
C47 0.025(3) 0.035(3) 0.020(3) 0.011(3) 0.002(2) 0.003(3)
C48 0.036(3) 0.022(3) 0.017(3) 0.005(2) 0.006(3) -0.003(3)
C49 0.043(4) 0.021(3) 0.031(4) 0.011(3) 0.012(3) 0.009(3)
C50 0.024(3) 0.023(3) 0.021(3) 0.006(2) 0.001(2) 0.006(3)

loop_
_atom_type_symbol
_atom_type_description
_atom_type_scat_dispersion_real
_atom_type_scat_dispersion_imag
_atom_type_scat_source
C C 0.0033 0.0016 'International Tables Vol C Tables 4.2.6.8 and 6.1.1.4'
H H 0.0000 0.0000 'International Tables Vol C Tables 4.2.6.8 and 6.1.1.4'
Au Au -2.0133 8.8022 'International Tables Vol C Tables 4.2.6.8 and 6.1.1.4'
N N 0.0061 0.0033 'International Tables Vol C Tables 4.2.6.8 and 6.1.1.4'
S S 0.1246 0.1234 'International Tables Vol C Tables 4.2.6.8 and 6.1.1.4'

loop_
_exptl_crystal_face_index_h
_exptl_crystal_face_index_k
_exptl_crystal_face_index_l
_exptl_crystal_face_perp_dist
0 -16 21 0.1451
12 6 -13 0.1066
1 19 2 0.0545
0 -18 -3 0.0084
-1 -13 23 0.1401
-13 -4 9 0.1334
0 13 -22 0.1290
-8 10 -15 0.1181
-3 18 4 0.0492
-8 -12 21 0.1406

loop_
_geom_angle_atom_site_label_1
_geom_angle_atom_site_label_2
_geom_angle_atom_site_label_3
_geom_angle
_geom_angle_site_symmetry_1
_geom_angle_site_symmetry_3
_geom_angle_publ_flag
C1 Au1 S1 179.13(15) . . ?
C4 Au2 S2 176.87(13) . . ?
C39 S1 Au1 106.02(17) . . ?
C45 S2 Au2 106.85(19) . . ?
C1 N1 C2 111.3(4) . . ?
C1 N1 C27 123.5(4) . . ?
C2 N1 C27 125.1(4) . . ?
C1 N2 C3 111.4(4) . . ?
C1 N2 C7 122.7(4) . . ?
C3 N2 C7 125.6(4) . . ?
C4 N3 C5 110.9(4) . . ?
C4 N3 C15 122.7(4) . . ?
C5 N3 C15 125.8(4) . . ?
C4 N4 C6 110.0(4) . . ?
C4 N4 C14 123.3(5) . . ?
C6 N4 C14 126.4(4) . . ?
N1 C1 Au1 126.1(4) . . ?
N2 C1 Au1 129.4(3) . . ?
N2 C1 N1 104.4(4) . . ?
N1 C2 H2 126.6 . . ?
C3 C2 N1 106.8(4) . . ?
C3 C2 H2 126.6 . . ?
N2 C3 H3 126.9 . . ?
C2 C3 N2 106.1(5) . . ?
C2 C3 H3 126.9 . . ?
N3 C4 Au2 127.9(4) . . ?
N3 C4 N4 105.1(4) . . ?
N4 C4 Au2 126.6(4) . . ?
N3 C5 H5 126.9 . . ?
C6 C5 N3 106.2(5) . . ?
C6 C5 H5 126.9 . . ?
N4 C6 H6 126.1 . . ?
C5 C6 N4 107.7(5) . . ?
C5 C6 H6 126.1 . . ?
N2 C7 H7A 109.1 . . ?
N2 C7 H7B 109.1 . . ?
N2 C7 C8 112.7(4) . . ?
H7A C7 H7B 107.8 . . ?
C8 C7 H7A 109.1 . . ?
C8 C7 H7B 109.1 . . ?
C9 C8 C7 121.3(4) . . ?
C9 C8 C13 118.6(4) . . ?
C13 C8 C7 120.1(4) . . ?
C8 C9 H9 119.2 . . ?
C10 C9 C8 121.6(5) . . ?
C10 C9 H9 119.2 . . ?
C9 C10 H10 120.1 . . ?
C11 C10 C9 119.8(5) . . ?
C11 C10 H10 120.1 . . ?
C10 C11 H11 120.1 . . ?
C10 C11 C12 119.8(5) . . ?
C12 C11 H11 120.1 . . ?
C11 C12 H12 119.7 . . ?
C11 C12 C13 120.7(5) . . ?
C13 C12 H12 119.7 . . ?
C8 C13 C12 119.5(5) . . ?
C8 C13 C14 123.3(4) . . ?
C12 C13 C14 117.1(4) . . ?
N4 C14 C13 115.5(4) . . ?
N4 C14 H14A 108.4 . . ?
N4 C14 H14B 108.4 . . ?
C13 C14 H14A 108.4 . . ?
C13 C14 H14B 108.4 . . ?
H14A C14 H14B 107.5 . . ?
C16 C15 N3 119.2(4) . . ?
C20 C15 N3 117.1(4) . . ?
C20 C15 C16 123.6(5) . . ?
C15 C16 C21 122.3(5) . . ?
C17 C16 C15 116.1(5) . . ?
C17 C16 C21 121.5(5) . . ?
C16 C17 H17 119.1 . . ?
C18 C17 C16 121.7(5) . . ?
C18 C17 H17 119.1 . . ?
C17 C18 H18 120.0 . . ?
C19 C18 C17 120.0(5) . . ?
C19 C18 H18 120.0 . . ?
C18 C19 H19 119.4 . . ?
C18 C19 C20 121.2(5) . . ?
C20 C19 H19 119.4 . . ?
C15 C20 C19 117.4(5) . . ?
C15 C20 C24 123.0(4) . . ?
C19 C20 C24 119.7(5) . . ?
C16 C21 H21 108.0 . . ?
C16 C21 C22 113.5(5) . . ?
C16 C21 C23 110.6(5) . . ?
C22 C21 H21 108.0 . . ?
C23 C21 H21 108.0 . . ?
C23 C21 C22 108.5(5) . . ?
C21 C22 H22A 109.5 . . ?
C21 C22 H22B 109.5 . . ?
C21 C22 H22C 109.5 . . ?
H22A C22 H22B 109.5 . . ?
H22A C22 H22C 109.5 . . ?
H22B C22 H22C 109.5 . . ?
C21 C23 H23A 109.5 . . ?
C21 C23 H23B 109.5 . . ?
C21 C23 H23C 109.5 . . ?
H23A C23 H23B 109.5 . . ?
H23A C23 H23C 109.5 . . ?
H23B C23 H23C 109.5 . . ?
C20 C24 H24 107.5 . . ?
C20 C24 C25 110.3(5) . . ?
C20 C24 C26 111.2(5) . . ?
C25 C24 H24 107.5 . . ?
C26 C24 H24 107.5 . . ?
C26 C24 C25 112.6(5) . . ?
C24 C25 H25A 109.5 . . ?
C24 C25 H25B 109.5 . . ?
C24 C25 H25C 109.5 . . ?
H25A C25 H25B 109.5 . . ?
H25A C25 H25C 109.5 . . ?
H25B C25 H25C 109.5 . . ?
C24 C26 H26A 109.5 . . ?
C24 C26 H26B 109.5 . . ?
C24 C26 H26C 109.5 . . ?
H26A C26 H26B 109.5 . . ?
H26A C26 H26C 109.5 . . ?
H26B C26 H26C 109.5 . . ?
C28 C27 N1 118.1(4) . . ?
C28 C27 C32 123.1(5) . . ?
C32 C27 N1 118.7(4) . . ?
C27 C28 C36 121.7(5) . . ?
C29 C28 C27 117.0(5) . . ?
C29 C28 C36 121.3(5) . . ?
C28 C29 H29 119.6 . . ?
C30 C29 C28 120.9(5) . . ?
C30 C29 H29 119.6 . . ?
C29 C30 H30 119.5 . . ?
C29 C30 C31 121.0(5) . . ?
C31 C30 H30 119.5 . . ?
C30 C31 H31 119.5 . . ?
C30 C31 C32 121.0(5) . . ?
C32 C31 H31 119.5 . . ?
C27 C32 C34 121.3(5) . . ?
C31 C32 C27 117.0(5) . . ?
C31 C32 C34 121.6(5) . . ?
H33A C33 H33B 109.5 . . ?
H33A C33 H33C 109.5 . . ?
H33B C33 H33C 109.5 . . ?
C34 C33 H33A 109.5 . . ?
C34 C33 H33B 109.5 . . ?
C34 C33 H33C 109.5 . . ?
C32 C34 C33 113.4(5) . . ?
C32 C34 H34 108.1 . . ?
C32 C34 C35 109.3(4) . . ?
C33 C34 H34 108.1 . . ?
C35 C34 C33 109.7(5) . . ?
C35 C34 H34 108.1 . . ?
C34 C35 H35A 109.5 . . ?
C34 C35 H35B 109.5 . . ?
C34 C35 H35C 109.5 . . ?
H35A C35 H35B 109.5 . . ?
H35A C35 H35C 109.5 . . ?
H35B C35 H35C 109.5 . . ?
C28 C36 H36 107.4 . . ?
C28 C36 C37 111.5(4) . . ?
C28 C36 C38 112.5(4) . . ?
C37 C36 H36 107.4 . . ?
C37 C36 C38 110.4(5) . . ?
C38 C36 H36 107.4 . . ?
C36 C37 H37A 109.5 . . ?
C36 C37 H37B 109.5 . . ?
C36 C37 H37C 109.5 . . ?
H37A C37 H37B 109.5 . . ?
H37A C37 H37C 109.5 . . ?
H37B C37 H37C 109.5 . . ?
C36 C38 H38A 109.5 . . ?
C36 C38 H38B 109.5 . . ?
C36 C38 H38C 109.5 . . ?
H38A C38 H38B 109.5 . . ?
H38A C38 H38C 109.5 . . ?
H38B C38 H38C 109.5 . . ?
C40 C39 S1 123.5(4) . . ?
C44 C39 S1 118.9(4) . . ?
C44 C39 C40 117.6(5) . . ?
C39 C40 H40 119.8 . . ?
C41 C40 C39 120.4(5) . . ?
C41 C40 H40 119.8 . . ?
C40 C41 H41 119.5 . . ?
C42 C41 C40 120.9(5) . . ?
C42 C41 H41 119.5 . . ?
C41 C42 H42 120.4 . . ?
C41 C42 C43 119.2(5) . . ?
C43 C42 H42 120.4 . . ?
C42 C43 H43 119.6 . . ?
C44 C43 C42 120.8(5) . . ?
C44 C43 H43 119.6 . . ?
C39 C44 H44 119.5 . . ?
C43 C44 C39 121.1(5) . . ?
C43 C44 H44 119.5 . . ?
C46 C45 S2 116.8(4) . . ?
C50 C45 S2 124.3(4) . . ?
C50 C45 C46 118.9(5) . . ?
C45 C46 H46 119.8 . . ?
C47 C46 C45 120.4(5) . . ?
C47 C46 H46 119.8 . . ?
C46 C47 H47 119.9 . . ?
C48 C47 C46 120.3(5) . . ?
C48 C47 H47 119.9 . . ?
C47 C48 H48 120.2 . . ?
C49 C48 C47 119.6(5) . . ?
C49 C48 H48 120.2 . . ?
C48 C49 H49 119.7 . . ?
C48 C49 C50 120.5(6) . . ?
C50 C49 H49 119.7 . . ?
C45 C50 C49 120.4(5) . . ?
C45 C50 H50 119.8 . . ?
C49 C50 H50 119.8 . . ?

loop_
_geom_bond_atom_site_label_1
_geom_bond_atom_site_label_2
_geom_bond_distance
_geom_bond_site_symmetry_2
_geom_bond_publ_flag
Au1 S1 2.2977(13) . ?
Au1 C1 1.998(5) . ?
Au2 S2 2.2952(14) . ?
Au2 C4 2.006(5) . ?
S1 C39 1.764(6) . ?
S2 C45 1.771(5) . ?
N1 C1 1.359(6) . ?
N1 C2 1.368(6) . ?
N1 C27 1.439(6) . ?
N2 C1 1.349(7) . ?
N2 C3 1.380(6) . ?
N2 C7 1.457(6) . ?
N3 C4 1.343(7) . ?
N3 C5 1.390(6) . ?
N3 C15 1.456(6) . ?
N4 C4 1.361(6) . ?
N4 C6 1.378(7) . ?
N4 C14 1.457(7) . ?
C2 H2 0.9500 . ?
C2 C3 1.362(7) . ?
C3 H3 0.9500 . ?
C5 H5 0.9500 . ?
C5 C6 1.340(7) . ?
C6 H6 0.9500 . ?
C7 H7A 0.9900 . ?
C7 H7B 0.9900 . ?
C7 C8 1.523(7) . ?
C8 C9 1.389(7) . ?
C8 C13 1.395(7) . ?
C9 H9 0.9500 . ?
C9 C10 1.383(7) . ?
C10 H10 0.9500 . ?
C10 C11 1.375(8) . ?
C11 H11 0.9500 . ?
C11 C12 1.381(7) . ?
C12 H12 0.9500 . ?
C12 C13 1.403(7) . ?
C13 C14 1.516(7) . ?
C14 H14A 0.9900 . ?
C14 H14B 0.9900 . ?
C15 C16 1.402(7) . ?
C15 C20 1.391(7) . ?
C16 C17 1.402(7) . ?
C16 C21 1.505(7) . ?
C17 H17 0.9500 . ?
C17 C18 1.384(8) . ?
C18 H18 0.9500 . ?
C18 C19 1.375(8) . ?
C19 H19 0.9500 . ?
C19 C20 1.394(7) . ?
C20 C24 1.520(7) . ?
C21 H21 1.0000 . ?
C21 C22 1.532(7) . ?
C21 C23 1.513(8) . ?
C22 H22A 0.9800 . ?
C22 H22B 0.9800 . ?
C22 H22C 0.9800 . ?
C23 H23A 0.9800 . ?
C23 H23B 0.9800 . ?
C23 H23C 0.9800 . ?
C24 H24 1.0000 . ?
C24 C25 1.526(8) . ?
C24 C26 1.523(8) . ?
C25 H25A 0.9800 . ?
C25 H25B 0.9800 . ?
C25 H25C 0.9800 . ?
C26 H26A 0.9800 . ?
C26 H26B 0.9800 . ?
C26 H26C 0.9800 . ?
C27 C28 1.401(7) . ?
C27 C32 1.410(7) . ?
C28 C29 1.398(7) . ?
C28 C36 1.517(7) . ?
C29 H29 0.9500 . ?
C29 C30 1.377(8) . ?
C30 H30 0.9500 . ?
C30 C31 1.382(8) . ?
C31 H31 0.9500 . ?
C31 C32 1.388(8) . ?
C32 C34 1.508(7) . ?
C33 H33A 0.9800 . ?
C33 H33B 0.9800 . ?
C33 H33C 0.9800 . ?
C33 C34 1.535(8) . ?
C34 H34 1.0000 . ?
C34 C35 1.532(8) . ?
C35 H35A 0.9800 . ?
C35 H35B 0.9800 . ?
C35 H35C 0.9800 . ?
C36 H36 1.0000 . ?
C36 C37 1.521(7) . ?
C36 C38 1.528(7) . ?
C37 H37A 0.9800 . ?
C37 H37B 0.9800 . ?
C37 H37C 0.9800 . ?
C38 H38A 0.9800 . ?
C38 H38B 0.9800 . ?
C38 H38C 0.9800 . ?
C39 C40 1.412(7) . ?
C39 C44 1.400(7) . ?
C40 H40 0.9500 . ?
C40 C41 1.384(8) . ?
C41 H41 0.9500 . ?
C41 C42 1.374(8) . ?
C42 H42 0.9500 . ?
C42 C43 1.390(8) . ?
C43 H43 0.9500 . ?
C43 C44 1.370(8) . ?
C44 H44 0.9500 . ?
C45 C46 1.396(8) . ?
C45 C50 1.386(8) . ?
C46 H46 0.9500 . ?
C46 C47 1.386(8) . ?
C47 H47 0.9500 . ?
C47 C48 1.380(8) . ?
C48 H48 0.9500 . ?
C48 C49 1.379(8) . ?
C49 H49 0.9500 . ?
C49 C50 1.387(8) . ?
C50 H50 0.9500 . ?

loop_
_geom_torsion_atom_site_label_1
_geom_torsion_atom_site_label_2
_geom_torsion_atom_site_label_3
_geom_torsion_atom_site_label_4
_geom_torsion
_geom_torsion_site_symmetry_1
_geom_torsion_site_symmetry_2
_geom_torsion_site_symmetry_3
_geom_torsion_site_symmetry_4
_geom_torsion_publ_flag
Au1 S1 C39 C40 9.8(5) . . . . ?
Au1 S1 C39 C44 -169.2(4) . . . . ?
Au2 S2 C45 C46 179.6(4) . . . . ?
Au2 S2 C45 C50 0.6(5) . . . . ?
S1 C39 C40 C41 -179.7(4) . . . . ?
S1 C39 C44 C43 178.7(4) . . . . ?
S2 C45 C46 C47 -178.6(4) . . . . ?
S2 C45 C50 C49 179.0(4) . . . . ?
N1 C2 C3 N2 0.3(5) . . . . ?
N1 C27 C28 C29 -179.0(4) . . . . ?
N1 C27 C28 C36 0.7(7) . . . . ?
N1 C27 C32 C31 178.6(4) . . . . ?
N1 C27 C32 C34 -3.1(7) . . . . ?
N2 C7 C8 C9 -17.0(7) . . . . ?
N2 C7 C8 C13 166.7(4) . . . . ?
N3 C5 C6 N4 1.2(5) . . . . ?
N3 C15 C16 C17 -174.7(5) . . . . ?
N3 C15 C16 C21 9.2(8) . . . . ?
N3 C15 C20 C19 175.4(5) . . . . ?
N3 C15 C20 C24 -6.1(8) . . . . ?
C1 N1 C2 C3 -0.2(6) . . . . ?
C1 N1 C27 C28 91.1(6) . . . . ?
C1 N1 C27 C32 -88.8(6) . . . . ?
C1 N2 C3 C2 -0.3(5) . . . . ?
C1 N2 C7 C8 -78.7(6) . . . . ?
C2 N1 C1 Au1 179.5(3) . . . . ?
C2 N1 C1 N2 0.0(5) . . . . ?
C2 N1 C27 C28 -84.4(6) . . . . ?
C2 N1 C27 C32 95.7(6) . . . . ?
C3 N2 C1 Au1 -179.2(3) . . . . ?
C3 N2 C1 N1 0.2(5) . . . . ?
C3 N2 C7 C8 95.0(6) . . . . ?
C4 N3 C5 C6 -2.2(5) . . . . ?
C4 N3 C15 C16 91.9(6) . . . . ?
C4 N3 C15 C20 -85.6(6) . . . . ?
C4 N4 C6 C5 0.1(5) . . . . ?
C4 N4 C14 C13 134.2(5) . . . . ?
C5 N3 C4 Au2 -171.0(3) . . . . ?
C5 N3 C4 N4 2.2(5) . . . . ?
C5 N3 C15 C16 -97.6(6) . . . . ?
C5 N3 C15 C20 84.9(6) . . . . ?
C6 N4 C4 Au2 171.9(3) . . . . ?
C6 N4 C4 N3 -1.4(5) . . . . ?
C6 N4 C14 C13 -51.8(6) . . . . ?
C7 N2 C1 Au1 -4.8(7) . . . . ?
C7 N2 C1 N1 174.7(4) . . . . ?
C7 N2 C3 C2 -174.6(4) . . . . ?
C7 C8 C9 C10 -173.5(5) . . . . ?
C7 C8 C13 C12 173.5(5) . . . . ?
C7 C8 C13 C14 -2.3(8) . . . . ?
C8 C9 C10 C11 -0.8(9) . . . . ?
C8 C13 C14 N4 -56.4(7) . . . . ?
C9 C8 C13 C12 -2.9(8) . . . . ?
C9 C8 C13 C14 -178.6(5) . . . . ?
C9 C10 C11 C12 -1.2(9) . . . . ?
C10 C11 C12 C13 1.1(9) . . . . ?
C11 C12 C13 C8 1.0(8) . . . . ?
C11 C12 C13 C14 177.0(5) . . . . ?
C12 C13 C14 N4 127.7(5) . . . . ?
C13 C8 C9 C10 2.8(8) . . . . ?
C14 N4 C4 Au2 -13.2(6) . . . . ?
C14 N4 C4 N3 173.5(4) . . . . ?
C14 N4 C6 C5 -174.6(4) . . . . ?
C15 N3 C4 Au2 0.7(7) . . . . ?
C15 N3 C4 N4 173.9(4) . . . . ?
C15 N3 C5 C6 -173.6(4) . . . . ?
C15 C16 C17 C18 -0.6(8) . . . . ?
C15 C16 C21 C22 -161.5(5) . . . . ?
C15 C16 C21 C23 76.2(7) . . . . ?
C15 C20 C24 C25 -116.8(6) . . . . ?
C15 C20 C24 C26 117.5(6) . . . . ?
C16 C15 C20 C19 -2.1(8) . . . . ?
C16 C15 C20 C24 176.5(5) . . . . ?
C16 C17 C18 C19 -1.8(9) . . . . ?
C17 C16 C21 C22 22.6(8) . . . . ?
C17 C16 C21 C23 -99.7(6) . . . . ?
C17 C18 C19 C20 2.4(9) . . . . ?
C18 C19 C20 C15 -0.6(9) . . . . ?
C18 C19 C20 C24 -179.2(5) . . . . ?
C19 C20 C24 C25 61.7(7) . . . . ?
C19 C20 C24 C26 -63.9(7) . . . . ?
C20 C15 C16 C17 2.6(8) . . . . ?
C20 C15 C16 C21 -173.4(5) . . . . ?
C21 C16 C17 C18 175.4(5) . . . . ?
C27 N1 C1 Au1 3.5(7) . . . . ?
C27 N1 C1 N2 -176.0(4) . . . . ?
C27 N1 C2 C3 175.7(4) . . . . ?
C27 C28 C29 C30 0.4(7) . . . . ?
C27 C28 C36 C37 135.1(5) . . . . ?
C27 C28 C36 C38 -100.3(6) . . . . ?
C27 C32 C34 C33 154.0(5) . . . . ?
C27 C32 C34 C35 -83.4(6) . . . . ?
C28 C27 C32 C31 -1.3(7) . . . . ?
C28 C27 C32 C34 177.0(5) . . . . ?
C28 C29 C30 C31 -1.1(8) . . . . ?
C29 C28 C36 C37 -45.2(7) . . . . ?
C29 C28 C36 C38 79.5(6) . . . . ?
C29 C30 C31 C32 0.6(8) . . . . ?
C30 C31 C32 C27 0.5(7) . . . . ?
C30 C31 C32 C34 -177.8(5) . . . . ?
C31 C32 C34 C33 -27.8(7) . . . . ?
C31 C32 C34 C35 94.9(6) . . . . ?
C32 C27 C28 C29 0.9(7) . . . . ?
C32 C27 C28 C36 -179.4(4) . . . . ?
C36 C28 C29 C30 -179.4(5) . . . . ?
C39 C40 C41 C42 0.4(8) . . . . ?
C40 C39 C44 C43 -0.4(8) . . . . ?
C40 C41 C42 C43 0.9(8) . . . . ?
C41 C42 C43 C44 -1.9(8) . . . . ?
C42 C43 C44 C39 1.7(8) . . . . ?
C44 C39 C40 C41 -0.6(7) . . . . ?
C45 C46 C47 C48 -0.6(8) . . . . ?
C46 C45 C50 C49 0.0(8) . . . . ?
C46 C47 C48 C49 0.3(8) . . . . ?
C47 C48 C49 C50 0.2(8) . . . . ?
C48 C49 C50 C45 -0.3(8) . . . . ?
C50 C45 C46 C47 0.4(8) . . . . ?

loop_
_exptl_oxdiff_crystal_face_indexfrac_h
_exptl_oxdiff_crystal_face_indexfrac_k
_exptl_oxdiff_crystal_face_indexfrac_l
_exptl_oxdiff_crystal_face_x
_exptl_oxdiff_crystal_face_y
_exptl_oxdiff_crystal_face_z
-0.0427 -16.0113 20.7108 0.2081 0.8718 0.4434
12.3693 6.4951 -12.5724 -0.0095 0.0196 -0.9998
1.2750 18.6573 1.7083 -0.9573 -0.0757 -0.2791
-0.3185 -18.4959 -2.7783 0.9758 0.0773 0.2046
-0.9132 -13.2210 22.6111 0.0231 0.8727 0.4877
-13.1643 -4.2472 9.1490 -0.0029 -0.1933 0.9811
0.1851 13.1934 -22.4575 -0.0236 -0.8976 -0.4402
-8.4450 9.6688 -15.2012 -0.0242 -0.9736 0.2271
-2.9355 18.3803 3.6284 -0.9831 -0.1831 0.0097
-7.5026 -11.5651 20.7610 0.0148 0.5167 0.8560
